data_4124180
loop_
_publ_author_name
'Tasker, Sarah Z.'
'Jamison, Timothy F.'

_publ_section_title
;
 Highly Regioselective Indoline Synthesis under Nickel/Photoredox Dual
 Catalysis.
;
_journal_issue 30
_journal_name_full 'Journal of the American Chemical Society'
_journal_page_first 9531
_journal_page_last 9534
_journal_paper_doi 10.1021/jacs.5b05597
_journal_volume 137
_journal_year 2015
_chemical_formula_sum 'C43 H59 N3 Ni O'
_chemical_formula_weight 692.64
_space_group_crystal_system triclinic
_space_group_IT_number 2
_space_group_name_Hall '-P 1'
_space_group_name_H-M_alt 'P -1'
_symmetry_space_group_name_Hall '-P 1'
_symmetry_space_group_name_H-M 'P -1'
_atom_sites_solution_hydrogens geom
_atom_sites_solution_primary direct
_atom_sites_solution_secondary difmap
_audit_creation_method SHELXL-2014/6
_cell_angle_alpha 91.6260(19)
_cell_angle_beta 109.3194(17)
_cell_angle_gamma 114.9560(18)
_cell_formula_units_Z 2
_cell_length_a 11.6854(8)
_cell_length_b 13.0659(9)
_cell_length_c 14.9978(10)
_cell_measurement_reflns_used 9995
_cell_measurement_temperature 100(2)
_cell_measurement_theta_max 31.49
_cell_measurement_theta_min 2.96
_cell_volume 1921.0(2)
_computing_cell_refinement 'SAINT 7.46A (Bruker-AXS, 2011)'
_computing_data_collection 'APEX2 v2011.4.0 (Bruker-AXS, 2011)'
_computing_data_reduction 'SAINT 7.46A (Bruker-AXS, 2011)'
_computing_molecular_graphics 'Bruker SHELXTL'
_computing_publication_material 'Bruker SHELXTL'
_computing_structure_refinement 'SHELXL-2014/6 (Sheldrick, 2014)'
_computing_structure_solution 'SHELXS-97 (Sheldrick, 2008)'
_diffrn_ambient_temperature 100(2)
_diffrn_detector_area_resol_mean 8.3
_diffrn_measured_fraction_theta_full 1.000
_diffrn_measured_fraction_theta_max 0.999
_diffrn_measurement_device_type 'Bruker Smart APEX2 CCD'
_diffrn_measurement_method '\f and \w scans'
_diffrn_radiation_type MoK\a
_diffrn_radiation_wavelength 0.71073
_diffrn_reflns_av_R_equivalents 0.0364
_diffrn_reflns_av_unetI/netI 0.0217
_diffrn_reflns_laue_measured_fraction_full 1.000
_diffrn_reflns_laue_measured_fraction_max 0.999
_diffrn_reflns_limit_h_max 16
_diffrn_reflns_limit_h_min -16
_diffrn_reflns_limit_k_max 18
_diffrn_reflns_limit_k_min -18
_diffrn_reflns_limit_l_max 21
_diffrn_reflns_limit_l_min -21
_diffrn_reflns_number 79302
_diffrn_reflns_point_group_measured_fraction_full 1.000
_diffrn_reflns_point_group_measured_fraction_max 0.999
_diffrn_reflns_theta_full 25.242
_diffrn_reflns_theta_max 30.999
_diffrn_reflns_theta_min 1.467
_diffrn_source 'I\mS micro-focus sealed tube, multilayer optics'
_exptl_absorpt_coefficient_mu 0.541
_exptl_absorpt_correction_T_max 0.7462
_exptl_absorpt_correction_T_min 0.6847
_exptl_absorpt_correction_type multi-scan
_exptl_absorpt_process_details 'SADABS (Sheldrick, 2009)'
_exptl_crystal_colour brown
_exptl_crystal_density_diffrn 1.197
_exptl_crystal_density_method 'not measured'
_exptl_crystal_description block
_exptl_crystal_F_000 748
_exptl_crystal_size_max 0.390
_exptl_crystal_size_mid 0.300
_exptl_crystal_size_min 0.290
_refine_diff_density_max 0.764
_refine_diff_density_min -0.740
_refine_diff_density_rms 0.056
_refine_ls_extinction_method none
_refine_ls_goodness_of_fit_ref 1.037
_refine_ls_hydrogen_treatment constr
_refine_ls_matrix_type full
_refine_ls_number_parameters 451
_refine_ls_number_reflns 12233
_refine_ls_number_restraints 85
_refine_ls_restrained_S_all 1.039
_refine_ls_R_factor_all 0.0356
_refine_ls_R_factor_gt 0.0327
_refine_ls_shift/su_max 0.002
_refine_ls_shift/su_mean 0.000
_refine_ls_structure_factor_coef Fsqd
_refine_ls_weighting_details 'w=1/[\s^2^(Fo^2^)+(0.0416P)^2^+0.9938P] where P=(Fo^2^+2Fc^2^)/3'
_refine_ls_weighting_scheme calc
_refine_ls_wR_factor_gt 0.0864
_refine_ls_wR_factor_ref 0.0881
_reflns_Friedel_coverage 0.000
_reflns_number_gt 11320
_reflns_number_total 12233
_reflns_threshold_expression 'I > 2\s(I)'
_cod_data_source_file ja5b05597_si_002.cif
_cod_data_source_block X15054
_cod_depositor_comments 'Adding full bibliography for 4124179--4124180.cif.'
_cod_database_code 4124180
_shelx_space_group_comment
; 
The symmetry employed for this shelxl refinement is uniquely defined 
by the following loop, which should always be used as a source of 
symmetry information in preference to the above space-group names. 
They are only intended as comments. 
;
_shelx_estimated_absorpt_t_min 0.817
_shelx_estimated_absorpt_t_max 0.859
_shelxl_version_number 2014/6

loop_
_space_group_symop_operation_xyz
'x, y, z'
'-x, -y, -z'

loop_
_atom_site_label
_atom_site_type_symbol
_atom_site_fract_x
_atom_site_fract_y
_atom_site_fract_z
_atom_site_U_iso_or_equiv
_atom_site_adp_type
_atom_site_occupancy
_atom_site_site_symmetry_order
_atom_site_calc_flag
_atom_site_refinement_flags_posn
_atom_site_refinement_flags_adp
_atom_site_refinement_flags_occupancy
_atom_site_disorder_assembly
_atom_site_disorder_group
Ni1 Ni 0.59234(2) 0.77180(2) 0.18057(2) 0.01153(4) Uani 1 1 d . . . . .
C1 C 0.42717(10) 0.70434(8) 0.19698(7) 0.01151(16) Uani 1 1 d . . . . .
C2 C 0.21070(10) 0.66152(9) 0.18256(8) 0.01560(18) Uani 1 1 d . . . . .
H2 H 0.1248 0.6618 0.1625 0.019 Uiso 1 1 calc R U . . .
C3 C 0.25234(10) 0.59910(9) 0.24350(8) 0.01556(18) Uani 1 1 d . . . . .
H3 H 0.2012 0.5469 0.2748 0.019 Uiso 1 1 calc R U . . .
N1 N 0.31847(8) 0.72536(7) 0.15482(6) 0.01194(15) Uani 1 1 d . . . . .
C11 C 0.32542(10) 0.81818(8) 0.10348(7) 0.01221(16) Uani 1 1 d . . . . .
C12 C 0.35580(11) 0.92327(9) 0.15582(8) 0.01520(18) Uani 1 1 d . . . . .
C13 C 0.36023(11) 1.01221(9) 0.10563(8) 0.0185(2) Uani 1 1 d . . . . .
H13 H 0.3798 1.0842 0.1389 0.022 Uiso 1 1 calc R U . . .
C14 C 0.33666(11) 0.99761(9) 0.00810(8) 0.0184(2) Uani 1 1 d . . . . .
H14 H 0.3402 1.0593 -0.0248 0.022 Uiso 1 1 calc R U . . .
C15 C 0.30792(11) 0.89293(9) -0.04149(8) 0.01692(19) Uani 1 1 d . . . . .
H15 H 0.2923 0.8838 -0.1082 0.020 Uiso 1 1 calc R U . . .
C16 C 0.30161(10) 0.80064(9) 0.00512(7) 0.01318(17) Uani 1 1 d . . . . .
C17 C 0.38380(12) 0.94235(10) 0.26291(8) 0.0196(2) Uani 1 1 d . . . . .
H17 H 0.3938 0.8751 0.2878 0.024 Uiso 1 1 calc R U . . .
C18 C 0.51715(13) 1.05090(11) 0.31821(9) 0.0264(2) Uani 1 1 d . . . . .
H18A H 0.5912 1.0476 0.3032 0.040 Uiso 1 1 calc R U . . .
H18B H 0.5382 1.0557 0.3876 0.040 Uiso 1 1 calc R U . . .
H18C H 0.5075 1.1189 0.2993 0.040 Uiso 1 1 calc R U . . .
C19 C 0.26444(14) 0.94716(13) 0.28131(10) 0.0302(3) Uani 1 1 d . . . . .
H19A H 0.2536 1.0134 0.2588 0.045 Uiso 1 1 calc R U . . .
H19B H 0.2830 0.9549 0.3505 0.045 Uiso 1 1 calc R U . . .
H19C H 0.1805 0.8762 0.2464 0.045 Uiso 1 1 calc R U . . .
C20 C 0.26798(11) 0.68614(9) -0.05063(7) 0.01509(18) Uani 1 1 d . . . . .
H20 H 0.2945 0.6405 -0.0028 0.018 Uiso 1 1 calc R U . . .
C21 C 0.34836(13) 0.70183(10) -0.11561(9) 0.0217(2) Uani 1 1 d . . . . .
H21A H 0.3252 0.7473 -0.1628 0.033 Uiso 1 1 calc R U . . .
H21B H 0.3253 0.6263 -0.1493 0.033 Uiso 1 1 calc R U . . .
H21C H 0.4462 0.7420 -0.0764 0.033 Uiso 1 1 calc R U . . .
C22 C 0.11443(13) 0.61812(12) -0.10866(11) 0.0295(3) Uani 1 1 d . . . . .
H22A H 0.0658 0.6010 -0.0645 0.044 Uiso 1 1 calc R U . . .
H22B H 0.0949 0.5459 -0.1461 0.044 Uiso 1 1 calc R U . . .
H22C H 0.0843 0.6639 -0.1525 0.044 Uiso 1 1 calc R U . . .
N2 N 0.38465(9) 0.62582(7) 0.25187(6) 0.01239(15) Uani 1 1 d . . . . .
C31 C 0.47035(10) 0.58666(9) 0.31960(7) 0.01339(17) Uani 1 1 d . . . . .
C32 C 0.57880(11) 0.66685(10) 0.40149(7) 0.01611(18) Uani 1 1 d . . . . .
C33 C 0.65749(12) 0.62588(11) 0.46719(8) 0.0201(2) Uani 1 1 d . . . . .
H33 H 0.7319 0.6777 0.5229 0.024 Uiso 1 1 calc R U . . .
C34 C 0.62936(12) 0.51102(11) 0.45287(8) 0.0216(2) Uani 1 1 d . . . . .
H34 H 0.6838 0.4849 0.4988 0.026 Uiso 1 1 calc R U . . .
C35 C 0.52227(12) 0.43457(10) 0.37196(8) 0.0190(2) Uani 1 1 d . . . . .
H35 H 0.5039 0.3561 0.3630 0.023 Uiso 1 1 calc R U . . .
C36 C 0.44029(11) 0.47052(9) 0.30294(7) 0.01470(18) Uani 1 1 d . . . . .
C37 C 0.60665(12) 0.79163(10) 0.42066(8) 0.0191(2) Uani 1 1 d . . . . .
H37 H 0.5816 0.8147 0.3568 0.023 Uiso 1 1 calc R U . . .
C38 C 0.51491(16) 0.80314(12) 0.46944(10) 0.0292(3) Uani 1 1 d . . . . .
H38A H 0.4193 0.7514 0.4297 0.044 Uiso 1 1 calc R U . . .
H38B H 0.5287 0.8828 0.4767 0.044 Uiso 1 1 calc R U . . .
H38C H 0.5382 0.7826 0.5330 0.044 Uiso 1 1 calc R U . . .
C39 C 0.75611(15) 0.87484(13) 0.47952(11) 0.0352(3) Uani 1 1 d . . . . .
H39A H 0.7807 0.8611 0.5455 0.053 Uiso 1 1 calc R U . . .
H39B H 0.7696 0.9542 0.4807 0.053 Uiso 1 1 calc R U . . .
H39C H 0.8139 0.8626 0.4501 0.053 Uiso 1 1 calc R U . . .
C40 C 0.32397(11) 0.38302(9) 0.21486(8) 0.01616(18) Uani 1 1 d . . . . .
H40 H 0.2869 0.4256 0.1689 0.019 Uiso 1 1 calc R U . . .
C41 C 0.37247(13) 0.31630(10) 0.16320(9) 0.0228(2) Uani 1 1 d . . . . .
H41A H 0.4446 0.3705 0.1442 0.034 Uiso 1 1 calc R U . . .
H41B H 0.2958 0.2629 0.1057 0.034 Uiso 1 1 calc R U . . .
H41C H 0.4080 0.2729 0.2067 0.034 Uiso 1 1 calc R U . . .
C42 C 0.20827(13) 0.29876(11) 0.24281(9) 0.0250(2) Uani 1 1 d . . . . .
H42A H 0.2421 0.2553 0.2874 0.037 Uiso 1 1 calc R U . . .
H42B H 0.1328 0.2453 0.1848 0.037 Uiso 1 1 calc R U . . .
H42C H 0.1761 0.3419 0.2741 0.037 Uiso 1 1 calc R U . . .
O1 O 0.69590(9) 0.94394(7) 0.25255(6) 0.02047(16) Uani 1 1 d . . . . .
N3 N 0.76307(9) 0.85599(8) 0.17186(7) 0.01583(16) Uani 1 1 d . . . . .
C51 C 0.93257(14) 1.05177(12) 0.27497(11) 0.0329(3) Uani 1 1 d . . . . .
H51A H 0.9372 1.1110 0.2357 0.049 Uiso 1 1 calc R U . . .
H51B H 1.0032 1.0288 0.2777 0.049 Uiso 1 1 calc R U . . .
H51C H 0.9472 1.0826 0.3403 0.049 Uiso 1 1 calc R U . . .
C52 C 0.79479(11) 0.94891(9) 0.23082(8) 0.0185(2) Uani 1 1 d . . . . .
C53 C 0.83690(11) 0.82804(10) 0.12808(8) 0.01693(19) Uani 1 1 d . . . . .
C54 C 0.93358(12) 0.90828(12) 0.09730(9) 0.0230(2) Uani 1 1 d . . . . .
H54 H 0.9554 0.9874 0.1093 0.028 Uiso 1 1 calc R U . . .
C55 C 0.99768(13) 0.87241(14) 0.04919(10) 0.0284(3) Uani 1 1 d . . . . .
H55 H 1.0651 0.9275 0.0301 0.034 Uiso 1 1 calc R U . . .
C56 C 0.96390(13) 0.75738(14) 0.02908(9) 0.0288(3) Uani 1 1 d . . . . .
H56 H 1.0074 0.7331 -0.0042 0.035 Uiso 1 1 calc R U . . .
C57 C 0.86560(13) 0.67664(12) 0.05783(9) 0.0233(2) Uani 1 1 d . . . . .
H57 H 0.8419 0.5974 0.0431 0.028 Uiso 1 1 calc R U . . .
C58 C 0.80154(11) 0.71035(10) 0.10795(8) 0.01700(19) Uani 1 1 d . . . . .
C60 C 0.56467(11) 0.62974(9) 0.11496(8) 0.01510(18) Uani 1 1 d . . . . .
H60A H 0.4985 0.5640 0.1318 0.018 Uiso 1 1 calc R U . . .
H60B H 0.5263 0.6244 0.0445 0.018 Uiso 1 1 calc R U . . .
C59 C 0.70045(11) 0.62310(9) 0.14343(8) 0.01582(18) Uani 1 1 d . . . . .
H59 H 0.6788 0.5450 0.1123 0.019 Uiso 1 1 calc R U . . .
C61 C 0.76344(11) 0.63284(10) 0.25338(8) 0.01711(19) Uani 1 1 d . . . . .
H61A H 0.7714 0.7041 0.2856 0.021 Uiso 1 1 calc R U . . .
H61B H 0.6991 0.5671 0.2715 0.021 Uiso 1 1 calc R U . . .
C62 C 0.90252(13) 0.63490(13) 0.29305(9) 0.0263(2) Uani 1 1 d . . . . .
H62A H 0.8934 0.5597 0.2682 0.032 Uiso 1 1 calc R U . . .
H62B H 0.9654 0.6948 0.2694 0.032 Uiso 1 1 calc R U . . .
C63 C 0.96326(13) 0.65884(13) 0.40156(9) 0.0272(2) Uani 1 1 d D U . . .
H63A H 0.9638 0.7305 0.4255 0.033 Uiso 1 1 calc R U . . .
H63B H 0.9026 0.5955 0.4241 0.033 Uiso 1 1 calc R U . . .
C64 C 1.10512(17) 0.67140(18) 0.44681(12) 0.0424(4) Uani 1 1 d D U . . .
C64A H 1.1087 0.6094 0.4102 0.051 Uiso 0.615(4) 1 calc R U P A 1
C64B H 1.1674 0.7452 0.4360 0.051 Uiso 0.615(4) 1 calc R U P A 1
C64C H 1.1633 0.7239 0.4160 0.051 Uiso 0.385(4) 1 calc R U P A 2
C64D H 1.1026 0.5954 0.4351 0.051 Uiso 0.385(4) 1 calc R U P A 2
C65 C 1.1634(4) 0.6692(4) 0.5507(2) 0.0475(7) Uani 0.615(4) 1 d D U P A 1
H65A H 1.1375 0.5879 0.5567 0.057 Uiso 0.615(4) 1 calc R U P A 1
H65B H 1.2640 0.7097 0.5722 0.057 Uiso 0.615(4) 1 calc R U P A 1
C66 C 1.1261(4) 0.7180(4) 0.6160(2) 0.0591(10) Uani 0.615(4) 1 d D U P A 1
H66A H 1.1466 0.7976 0.6092 0.089 Uiso 0.615(4) 1 calc R U P A 1
H66B H 1.1778 0.7171 0.6822 0.089 Uiso 0.615(4) 1 calc R U P A 1
H66C H 1.0283 0.6729 0.6014 0.089 Uiso 0.615(4) 1 calc R U P A 1
C65A C 1.1677(6) 0.7186(6) 0.5552(4) 0.0475(7) Uani 0.385(4) 1 d D U P A 2
H65C H 1.1984 0.8027 0.5651 0.057 Uiso 0.385(4) 1 calc R U P A 2
H65D H 1.2499 0.7071 0.5830 0.057 Uiso 0.385(4) 1 calc R U P A 2
C66A C 1.0742(6) 0.6660(7) 0.6151(4) 0.0591(10) Uani 0.385(4) 1 d D U P A 2
H66D H 0.9975 0.6844 0.5940 0.089 Uiso 0.385(4) 1 calc R U P A 2
H66E H 1.1281 0.6989 0.6839 0.089 Uiso 0.385(4) 1 calc R U P A 2
H66F H 1.0395 0.5822 0.6045 0.089 Uiso 0.385(4) 1 calc R U P A 2

loop_
_atom_site_aniso_label
_atom_site_aniso_U_11
_atom_site_aniso_U_22
_atom_site_aniso_U_33
_atom_site_aniso_U_23
_atom_site_aniso_U_13
_atom_site_aniso_U_12
Ni1 0.01071(6) 0.01280(6) 0.01306(6) 0.00429(4) 0.00670(5) 0.00535(5)
C1 0.0124(4) 0.0123(4) 0.0107(4) 0.0025(3) 0.0053(3) 0.0057(3)
C2 0.0120(4) 0.0176(4) 0.0196(5) 0.0062(4) 0.0086(4) 0.0068(4)
C3 0.0129(4) 0.0174(4) 0.0190(4) 0.0068(4) 0.0095(4) 0.0064(4)
N1 0.0113(3) 0.0126(4) 0.0134(4) 0.0040(3) 0.0062(3) 0.0056(3)
C11 0.0114(4) 0.0122(4) 0.0143(4) 0.0041(3) 0.0056(3) 0.0059(3)
C12 0.0152(4) 0.0144(4) 0.0168(4) 0.0021(3) 0.0066(4) 0.0071(4)
C13 0.0202(5) 0.0134(4) 0.0233(5) 0.0034(4) 0.0085(4) 0.0087(4)
C14 0.0195(5) 0.0157(5) 0.0233(5) 0.0087(4) 0.0093(4) 0.0098(4)
C15 0.0190(5) 0.0183(5) 0.0163(4) 0.0068(4) 0.0079(4) 0.0098(4)
C16 0.0124(4) 0.0137(4) 0.0145(4) 0.0033(3) 0.0055(3) 0.0066(3)
C17 0.0242(5) 0.0199(5) 0.0160(4) 0.0010(4) 0.0076(4) 0.0114(4)
C18 0.0255(6) 0.0272(6) 0.0224(5) -0.0054(4) 0.0062(5) 0.0111(5)
C19 0.0288(6) 0.0396(7) 0.0241(6) 0.0004(5) 0.0143(5) 0.0145(6)
C20 0.0164(4) 0.0147(4) 0.0146(4) 0.0020(3) 0.0064(4) 0.0072(4)
C21 0.0275(6) 0.0225(5) 0.0231(5) 0.0058(4) 0.0155(5) 0.0140(5)
C22 0.0178(5) 0.0251(6) 0.0372(7) -0.0094(5) 0.0066(5) 0.0061(5)
N2 0.0117(3) 0.0146(4) 0.0129(4) 0.0051(3) 0.0064(3) 0.0063(3)
C31 0.0137(4) 0.0177(4) 0.0122(4) 0.0069(3) 0.0072(3) 0.0083(4)
C32 0.0159(4) 0.0208(5) 0.0128(4) 0.0053(4) 0.0075(4) 0.0077(4)
C33 0.0186(5) 0.0292(6) 0.0128(4) 0.0065(4) 0.0057(4) 0.0113(4)
C34 0.0221(5) 0.0315(6) 0.0171(5) 0.0128(4) 0.0087(4) 0.0161(5)
C35 0.0215(5) 0.0224(5) 0.0197(5) 0.0117(4) 0.0108(4) 0.0132(4)
C36 0.0157(4) 0.0177(4) 0.0150(4) 0.0079(3) 0.0093(4) 0.0084(4)
C37 0.0217(5) 0.0195(5) 0.0132(4) 0.0021(4) 0.0061(4) 0.0071(4)
C38 0.0443(8) 0.0280(6) 0.0259(6) 0.0073(5) 0.0215(6) 0.0196(6)
C39 0.0269(6) 0.0261(6) 0.0324(7) -0.0014(5) -0.0003(5) 0.0035(5)
C40 0.0177(4) 0.0154(4) 0.0174(4) 0.0060(4) 0.0084(4) 0.0079(4)
C41 0.0282(6) 0.0211(5) 0.0240(5) 0.0040(4) 0.0106(5) 0.0151(5)
C42 0.0221(5) 0.0222(5) 0.0258(6) 0.0076(4) 0.0118(5) 0.0037(4)
O1 0.0197(4) 0.0174(4) 0.0253(4) 0.0030(3) 0.0120(3) 0.0069(3)
N3 0.0129(4) 0.0172(4) 0.0197(4) 0.0070(3) 0.0096(3) 0.0061(3)
C51 0.0197(6) 0.0256(6) 0.0395(7) -0.0021(5) 0.0103(5) -0.0010(5)
C52 0.0155(4) 0.0167(5) 0.0209(5) 0.0062(4) 0.0076(4) 0.0047(4)
C53 0.0141(4) 0.0250(5) 0.0169(4) 0.0104(4) 0.0089(4) 0.0109(4)
C54 0.0173(5) 0.0325(6) 0.0247(5) 0.0160(5) 0.0123(4) 0.0123(5)
C55 0.0199(5) 0.0508(8) 0.0270(6) 0.0234(6) 0.0170(5) 0.0201(6)
C56 0.0276(6) 0.0562(9) 0.0235(6) 0.0201(6) 0.0183(5) 0.0304(6)
C57 0.0270(6) 0.0390(7) 0.0190(5) 0.0121(5) 0.0134(4) 0.0245(5)
C58 0.0176(5) 0.0269(5) 0.0142(4) 0.0089(4) 0.0089(4) 0.0145(4)
C60 0.0156(4) 0.0164(4) 0.0161(4) 0.0039(3) 0.0076(4) 0.0086(4)
C59 0.0181(5) 0.0186(5) 0.0155(4) 0.0050(4) 0.0082(4) 0.0111(4)
C61 0.0188(5) 0.0218(5) 0.0160(4) 0.0085(4) 0.0090(4) 0.0118(4)
C62 0.0248(6) 0.0449(7) 0.0184(5) 0.0086(5) 0.0084(4) 0.0236(6)
C63 0.0202(5) 0.0384(7) 0.0200(5) 0.0061(5) 0.0049(4) 0.0127(5)
C64 0.0307(7) 0.0632(11) 0.0323(7) 0.0041(7) 0.0010(6) 0.0290(8)
C65 0.0370(10) 0.053(2) 0.0371(10) 0.0016(14) -0.0087(8) 0.0244(16)
C66 0.0361(19) 0.090(3) 0.0242(9) -0.0040(16) -0.0037(13) 0.0177(17)
C65A 0.0370(10) 0.053(2) 0.0371(10) 0.0016(14) -0.0087(8) 0.0244(16)
C66A 0.0361(19) 0.090(3) 0.0242(9) -0.0040(16) -0.0037(13) 0.0177(17)

loop_
_atom_type_symbol
_atom_type_description
_atom_type_scat_dispersion_real
_atom_type_scat_dispersion_imag
_atom_type_scat_source
C C 0.0033 0.0016 'International Tables Vol C Tables 4.2.6.8 and 6.1.1.4'
H H 0.0000 0.0000 'International Tables Vol C Tables 4.2.6.8 and 6.1.1.4'
N N 0.0061 0.0033 'International Tables Vol C Tables 4.2.6.8 and 6.1.1.4'
O O 0.0106 0.0060 'International Tables Vol C Tables 4.2.6.8 and 6.1.1.4'
Ni Ni 0.3393 1.1124 'International Tables Vol C Tables 4.2.6.8 and 6.1.1.4'

loop_
_geom_angle_atom_site_label_1
_geom_angle_atom_site_label_2
_geom_angle_atom_site_label_3
_geom_angle
C1 Ni1 N3 173.39(4)
C1 Ni1 C60 93.65(4)
N3 Ni1 C60 92.95(4)
C1 Ni1 O1 107.47(4)
N3 Ni1 O1 65.93(4)
C60 Ni1 O1 158.36(4)
C1 Ni1 C52 139.79(4)
N3 Ni1 C52 33.66(4)
C60 Ni1 C52 125.98(4)
O1 Ni1 C52 32.51(4)
N1 C1 N2 103.85(8)
N1 C1 Ni1 125.91(7)
N2 C1 Ni1 130.23(7)
C3 C2 N1 106.43(9)
C3 C2 H2 126.8
N1 C2 H2 126.8
C2 C3 N2 106.97(9)
C2 C3 H3 126.5
N2 C3 H3 126.5
C1 N1 C2 111.63(8)
C1 N1 C11 123.22(8)
C2 N1 C11 124.12(8)
C16 C11 C12 122.90(9)
C16 C11 N1 119.66(9)
C12 C11 N1 117.44(9)
C13 C12 C11 117.29(10)
C13 C12 C17 120.07(9)
C11 C12 C17 122.63(9)
C14 C13 C12 121.29(10)
C14 C13 H13 119.4
C12 C13 H13 119.4
C13 C14 C15 120.06(10)
C13 C14 H14 120.0
C15 C14 H14 120.0
C14 C15 C16 121.08(10)
C14 C15 H15 119.5
C16 C15 H15 119.5
C15 C16 C11 117.37(9)
C15 C16 C20 120.37(9)
C11 C16 C20 122.25(9)
C12 C17 C18 111.38(10)
C12 C17 C19 111.30(10)
C18 C17 C19 110.82(10)
C12 C17 H17 107.7
C18 C17 H17 107.7
C19 C17 H17 107.7
C17 C18 H18A 109.5
C17 C18 H18B 109.5
H18A C18 H18B 109.5
C17 C18 H18C 109.5
H18A C18 H18C 109.5
H18B C18 H18C 109.5
C17 C19 H19A 109.5
C17 C19 H19B 109.5
H19A C19 H19B 109.5
C17 C19 H19C 109.5
H19A C19 H19C 109.5
H19B C19 H19C 109.5
C16 C20 C21 111.85(9)
C16 C20 C22 110.51(9)
C21 C20 C22 111.06(10)
C16 C20 H20 107.7
C21 C20 H20 107.7
C22 C20 H20 107.7
C20 C21 H21A 109.5
C20 C21 H21B 109.5
H21A C21 H21B 109.5
C20 C21 H21C 109.5
H21A C21 H21C 109.5
H21B C21 H21C 109.5
C20 C22 H22A 109.5
C20 C22 H22B 109.5
H22A C22 H22B 109.5
C20 C22 H22C 109.5
H22A C22 H22C 109.5
H22B C22 H22C 109.5
C1 N2 C3 111.12(8)
C1 N2 C31 124.80(8)
C3 N2 C31 123.62(8)
C36 C31 C32 122.74(9)
C36 C31 N2 118.91(9)
C32 C31 N2 118.32(9)
C33 C32 C31 117.10(10)
C33 C32 C37 120.72(10)
C31 C32 C37 122.13(9)
C34 C33 C32 121.38(11)
C34 C33 H33 119.3
C32 C33 H33 119.3
C35 C34 C33 120.12(10)
C35 C34 H34 119.9
C33 C34 H34 119.9
C34 C35 C36 121.25(11)
C34 C35 H35 119.4
C36 C35 H35 119.4
C31 C36 C35 117.41(10)
C31 C36 C40 123.38(9)
C35 C36 C40 119.21(10)
C32 C37 C39 113.69(10)
C32 C37 C38 110.35(10)
C39 C37 C38 110.42(11)
C32 C37 H37 107.4
C39 C37 H37 107.4
C38 C37 H37 107.4
C37 C38 H38A 109.5
C37 C38 H38B 109.5
H38A C38 H38B 109.5
C37 C38 H38C 109.5
H38A C38 H38C 109.5
H38B C38 H38C 109.5
C37 C39 H39A 109.5
C37 C39 H39B 109.5
H39A C39 H39B 109.5
C37 C39 H39C 109.5
H39A C39 H39C 109.5
H39B C39 H39C 109.5
C36 C40 C41 111.76(9)
C36 C40 C42 110.77(9)
C41 C40 C42 109.97(10)
C36 C40 H40 108.1
C41 C40 H40 108.1
C42 C40 H40 108.1
C40 C41 H41A 109.5
C40 C41 H41B 109.5
H41A C41 H41B 109.5
C40 C41 H41C 109.5
H41A C41 H41C 109.5
H41B C41 H41C 109.5
C40 C42 H42A 109.5
C40 C42 H42B 109.5
H42A C42 H42B 109.5
C40 C42 H42C 109.5
H42A C42 H42C 109.5
H42B C42 H42C 109.5
C52 O1 Ni1 85.71(7)
C52 N3 C53 132.11(10)
C52 N3 Ni1 94.04(7)
C53 N3 Ni1 133.54(8)
C52 C51 H51A 109.5
C52 C51 H51B 109.5
H51A C51 H51B 109.5
C52 C51 H51C 109.5
H51A C51 H51C 109.5
H51B C51 H51C 109.5
O1 C52 N3 113.51(10)
O1 C52 C51 120.16(11)
N3 C52 C51 126.27(11)
O1 C52 Ni1 61.78(6)
N3 C52 Ni1 52.30(5)
C51 C52 Ni1 170.60(9)
N3 C53 C54 123.64(11)
N3 C53 C58 116.18(9)
C54 C53 C58 119.98(10)
C55 C54 C53 120.17(12)
C55 C54 H54 119.9
C53 C54 H54 119.9
C56 C55 C54 120.34(11)
C56 C55 H55 119.8
C54 C55 H55 119.8
C55 C56 C57 119.78(11)
C55 C56 H56 120.1
C57 C56 H56 120.1
C56 C57 C58 121.16(12)
C56 C57 H57 119.4
C58 C57 H57 119.4
C57 C58 C53 118.54(11)
C57 C58 C59 120.86(11)
C53 C58 C59 120.56(9)
C59 C60 Ni1 110.55(7)
C59 C60 H60A 109.5
Ni1 C60 H60A 109.5
C59 C60 H60B 109.5
Ni1 C60 H60B 109.5
H60A C60 H60B 108.1
C58 C59 C60 113.36(9)
C58 C59 C61 111.24(9)
C60 C59 C61 110.55(8)
C58 C59 H59 107.1
C60 C59 H59 107.1
C61 C59 H59 107.1
C62 C61 C59 116.53(9)
C62 C61 H61A 108.2
C59 C61 H61A 108.2
C62 C61 H61B 108.2
C59 C61 H61B 108.2
H61A C61 H61B 107.3
C63 C62 C61 112.73(10)
C63 C62 H62A 109.0
C61 C62 H62A 109.0
C63 C62 H62B 109.0
C61 C62 H62B 109.0
H62A C62 H62B 107.8
C64 C63 C62 116.20(12)
C64 C63 H63A 108.2
C62 C63 H63A 108.2
C64 C63 H63B 108.2
C62 C63 H63B 108.2
H63A C63 H63B 107.4
C65 C64 C63 120.7(2)
C63 C64 C65A 112.0(3)
C65 C64 C64A 107.1
C63 C64 C64A 107.1
C65 C64 C64B 107.1
C63 C64 C64B 107.1
C64A C64 C64B 106.8
C63 C64 C64C 109.2
C65A C64 C64C 109.2
C63 C64 C64D 109.2
C65A C64 C64D 109.2
C64C C64 C64D 107.9
C66 C65 C64 118.1(3)
C66 C65 H65A 107.8
C64 C65 H65A 107.8
C66 C65 H65B 107.8
C64 C65 H65B 107.8
H65A C65 H65B 107.1
C65 C66 H66A 109.5
C65 C66 H66B 109.5
H66A C66 H66B 109.5
C65 C66 H66C 109.5
H66A C66 H66C 109.5
H66B C66 H66C 109.5
C64 C65A C66A 117.5(5)
C64 C65A H65C 107.9
C66A C65A H65C 107.9
C64 C65A H65D 107.9
C66A C65A H65D 107.9
H65C C65A H65D 107.2
C65A C66A H66D 109.5
C65A C66A H66E 109.5
H66D C66A H66E 109.5
C65A C66A H66F 109.5
H66D C66A H66F 109.5
H66E C66A H66F 109.5

loop_
_geom_bond_atom_site_label_1
_geom_bond_atom_site_label_2
_geom_bond_distance
Ni1 C1 1.8584(10)
Ni1 N3 1.8805(9)
Ni1 C60 1.9229(10)
Ni1 O1 2.0951(8)
Ni1 C52 2.3709(11)
C1 N1 1.3644(12)
C1 N2 1.3659(12)
C2 C3 1.3492(14)
C2 N1 1.3909(13)
C2 H2 0.9500
C3 N2 1.3935(13)
C3 H3 0.9500
N1 C11 1.4428(12)
C11 C16 1.4007(14)
C11 C12 1.4038(14)
C12 C13 1.3944(15)
C12 C17 1.5198(15)
C13 C14 1.3874(16)
C13 H13 0.9500
C14 C15 1.3878(15)
C14 H14 0.9500
C15 C16 1.3983(14)
C15 H15 0.9500
C16 C20 1.5189(14)
C17 C18 1.5299(17)
C17 C19 1.5341(18)
C17 H17 1.0000
C18 H18A 0.9800
C18 H18B 0.9800
C18 H18C 0.9800
C19 H19A 0.9800
C19 H19B 0.9800
C19 H19C 0.9800
C20 C21 1.5258(15)
C20 C22 1.5311(16)
C20 H20 1.0000
C21 H21A 0.9800
C21 H21B 0.9800
C21 H21C 0.9800
C22 H22A 0.9800
C22 H22B 0.9800
C22 H22C 0.9800
N2 C31 1.4441(13)
C31 C36 1.3997(15)
C31 C32 1.4103(15)
C32 C33 1.3960(15)
C32 C37 1.5200(16)
C33 C34 1.3875(18)
C33 H33 0.9500
C34 C35 1.3813(17)
C34 H34 0.9500
C35 C36 1.4003(14)
C35 H35 0.9500
C36 C40 1.5214(15)
C37 C39 1.5279(18)
C37 C38 1.5348(18)
C37 H37 1.0000
C38 H38A 0.9800
C38 H38B 0.9800
C38 H38C 0.9800
C39 H39A 0.9800
C39 H39B 0.9800
C39 H39C 0.9800
C40 C41 1.5332(16)
C40 C42 1.5365(16)
C40 H40 1.0000
C41 H41A 0.9800
C41 H41B 0.9800
C41 H41C 0.9800
C42 H42A 0.9800
C42 H42B 0.9800
C42 H42C 0.9800
O1 C52 1.2778(14)
N3 C52 1.3175(15)
N3 C53 1.3912(14)
C51 C52 1.5017(16)
C51 H51A 0.9800
C51 H51B 0.9800
C51 H51C 0.9800
C53 C54 1.4006(15)
C53 C58 1.4077(16)
C54 C55 1.3914(18)
C54 H54 0.9500
C55 C56 1.379(2)
C55 H55 0.9500
C56 C57 1.3961(18)
C56 H56 0.9500
C57 C58 1.3968(15)
C57 H57 0.9500
C58 C59 1.5140(15)
C60 C59 1.5419(14)
C60 H60A 0.9900
C60 H60B 0.9900
C59 C61 1.5438(15)
C59 H59 1.0000
C61 C62 1.5226(16)
C61 H61A 0.9900
C61 H61B 0.9900
C62 C63 1.5066(17)
C62 H62A 0.9900
C62 H62B 0.9900
C63 C64 1.5017(19)
C63 H63A 0.9900
C63 H63B 0.9900
C64 C65 1.486(4)
C64 C65A 1.528(6)
C64 C64A 0.9900
C64 C64B 0.9900
C64 C64C 0.9900
C64 C64D 0.9900
C65 C66 1.427(5)
C65 H65A 0.9900
C65 H65B 0.9900
C66 H66A 0.9800
C66 H66B 0.9800
C66 H66C 0.9800
C65A C66A 1.588(9)
C65A H65C 0.9900
C65A H65D 0.9900
C66A H66D 0.9800
C66A H66E 0.9800
C66A H66F 0.9800
